data_4510091
loop_
_publ_author_name
'Braga, Dario'
'Chelazzi, Laura'
'Grepioni, Fabrizia'
'Nanna, Saverio'
'Rubini, Katia'
'Curzi, Marco'
'Giaffreda, Stefano'
'Saxell, Heidi E.'
'Bratz, Matthias'
'Chiodo, Tiziana'

_publ_section_title
;
 Imazamox: A Quest for Polymorphic Modifications of a Chiral and Racemic
 Herbicide
;
_journal_issue 3
_journal_name_full 'Crystal Growth &amp; Design'
_journal_page_first 1430
_journal_paper_doi 10.1021/cg4019025
_journal_volume 14
_journal_year 2014
_chemical_formula_sum 'C15 H19 N3 O4'
_chemical_formula_weight 305.33
_chemical_name_systematic
;
 ?
;
_space_group_IT_number 4
_symmetry_cell_setting monoclinic
_symmetry_space_group_name_Hall 'P 2yb'
_symmetry_space_group_name_H-M 'P 1 21 1'
_atom_sites_solution_hydrogens geom
_atom_sites_solution_primary direct
_atom_sites_solution_secondary difmap
_audit_creation_method SHELXL-97
_cell_angle_alpha 90.00
_cell_angle_beta 96.43(2)
_cell_angle_gamma 90.00
_cell_formula_units_Z 4
_cell_length_a 7.262(2)
_cell_length_b 7.8370(10)
_cell_length_c 27.115(2)
_cell_measurement_temperature 293(2)
_cell_volume 1533.5(5)
_computing_structure_refinement 'SHELXL-97 (Sheldrick, 2008)'
_diffrn_ambient_temperature 293(2)
_diffrn_measured_fraction_theta_full 0.985
_diffrn_measured_fraction_theta_max 0.985
_diffrn_radiation_monochromator graphite
_diffrn_radiation_source 'fine-focus sealed tube'
_diffrn_radiation_type MoK\a
_diffrn_radiation_wavelength 0.71073
_diffrn_reflns_av_R_equivalents 0.0216
_diffrn_reflns_av_sigmaI/netI 0.0300
_diffrn_reflns_limit_h_max 7
_diffrn_reflns_limit_h_min -7
_diffrn_reflns_limit_k_max 8
_diffrn_reflns_limit_k_min -8
_diffrn_reflns_limit_l_max 28
_diffrn_reflns_limit_l_min -28
_diffrn_reflns_number 8503
_diffrn_reflns_theta_full 22.21
_diffrn_reflns_theta_max 22.21
_diffrn_reflns_theta_min 1.51
_exptl_absorpt_coefficient_mu 0.097
_exptl_crystal_density_diffrn 1.323
_exptl_crystal_density_method 'not measured'
_exptl_crystal_F_000 648
_exptl_crystal_size_max 0.3
_exptl_crystal_size_mid 0.2
_exptl_crystal_size_min 0.1
_refine_diff_density_max 0.193
_refine_diff_density_min -0.177
_refine_diff_density_rms 0.029
_refine_ls_abs_structure_details 'Flack H D (1983), Acta Cryst. A39, 876-881'
_refine_ls_abs_structure_Flack 0.9(16)
_refine_ls_extinction_coef 0.0069(10)
_refine_ls_extinction_expression Fc^*^=kFc[1+0.001xFc^2^\l^3^/sin(2\q)]^-1/4^
_refine_ls_extinction_method SHELXL
_refine_ls_goodness_of_fit_ref 1.034
_refine_ls_hydrogen_treatment mixed
_refine_ls_matrix_type full
_refine_ls_number_parameters 414
_refine_ls_number_reflns 3784
_refine_ls_number_restraints 2
_refine_ls_restrained_S_all 1.034
_refine_ls_R_factor_all 0.0539
_refine_ls_R_factor_gt 0.0472
_refine_ls_shift/su_max 0.000
_refine_ls_shift/su_mean 0.000
_refine_ls_structure_factor_coef Fsqd
_refine_ls_weighting_details 'calc w=1/[\s^2^(Fo^2^)+(0.0369P)^2^+0.6920P] where P=(Fo^2^+2Fc^2^)/3'
_refine_ls_weighting_scheme calc
_refine_ls_wR_factor_gt 0.1009
_refine_ls_wR_factor_ref 0.1054
_reflns_number_gt 3398
_reflns_number_total 3784
_reflns_threshold_expression >2\s(I)
_cod_data_source_file cg4019025_si_002.cif
_cod_data_source_block fab
_cod_depositor_comments
;
The following automatic conversions were performed:

'_symmetry_cell_setting' value 'Monoclinic' changed to 'monoclinic'
according to
/usr/data/users/saulius/crontab/automatic-downloads/current/ACS/lib/dictionaries/cif_core.dic
dictionary named 'cif_core.dic' version 2.4.2 from 2011-04-26.

Automatic conversion script
Id: cif_fix_values 2281 2013-09-26 08:29:07Z andrius 
;
_cod_original_sg_symbol_H-M P21
_cod_database_code 4510091

loop_
_symmetry_equiv_pos_as_xyz
'x, y, z'
'-x, y+1/2, -z'

loop_
_atom_site_label
_atom_site_type_symbol
_atom_site_fract_x
_atom_site_fract_y
_atom_site_fract_z
_atom_site_U_iso_or_equiv
_atom_site_adp_type
_atom_site_occupancy
_atom_site_symmetry_multiplicity
_atom_site_calc_flag
_atom_site_refinement_flags
C1 C 0.6078(8) 0.7624(8) 0.06738(15) 0.1117(18) Uani 1 1 d .
H1A H 0.5127 0.7099 0.0450 0.168 Uiso 1 1 calc R
H1B H 0.7272 0.7270 0.0591 0.168 Uiso 1 1 calc R
H1C H 0.5976 0.8843 0.0646 0.168 Uiso 1 1 calc R
O1 O 0.5869(4) 0.7117(4) 0.11729(10) 0.0869(10) Uani 1 1 d .
C2 C 0.7192(6) 0.7828(7) 0.15247(15) 0.0835(13) Uani 1 1 d .
H2A H 0.7016 0.9053 0.1538 0.125 Uiso 1 1 calc R
H2B H 0.8423 0.7611 0.1432 0.125 Uiso 1 1 calc R
C3 C 0.7015(5) 0.7060(5) 0.20249(14) 0.0560(10) Uani 1 1 d .
C4 C 0.7256(5) 0.8002(5) 0.24544(15) 0.0626(11) Uani 1 1 d .
H4 H 0.7568 0.9148 0.2431 0.075 Uiso 1 1 calc R
N1 N 0.7073(4) 0.7378(4) 0.29000(11) 0.0573(8) Uani 1 1 d .
C5 C 0.6585(4) 0.5727(4) 0.29374(12) 0.0453(9) Uani 1 1 d .
C6 C 0.6303(4) 0.4625(4) 0.25268(13) 0.0473(9) Uani 1 1 d .
C7 C 0.6571(5) 0.5347(5) 0.20698(14) 0.0566(10) Uani 1 1 d .
H7 H 0.6449 0.4663 0.1788 0.068 Uiso 1 1 calc R
C8 C 0.6384(4) 0.5295(4) 0.34548(13) 0.0481(9) Uani 1 1 d .
N2 N 0.5858(4) 0.3865(4) 0.36200(10) 0.0496(7) Uani 1 1 d .
N3 N 0.6718(7) 0.6516(6) 0.38191(15) 0.0769(13) Uani 1 1 d .
C9 C 0.6399(7) 0.5851(5) 0.42673(17) 0.0788(13) Uani 1 1 d .
O4 O 0.6599(6) 0.6579(5) 0.46612(12) 0.1245(14) Uani 1 1 d .
C10 C 0.5801(5) 0.4033(5) 0.41617(13) 0.0572(10) Uani 1 1 d .
C11 C 0.3785(5) 0.3848(7) 0.42689(15) 0.0870(14) Uani 1 1 d .
H11A H 0.3377 0.2698 0.4201 0.130 Uiso 1 1 calc R
H11B H 0.3018 0.4620 0.4062 0.130 Uiso 1 1 calc R
H11C H 0.3695 0.4111 0.4611 0.130 Uiso 1 1 calc R
C12 C 0.7100(5) 0.2762(5) 0.44555(14) 0.0652(11) Uani 1 1 d .
H12 H 0.6923 0.2886 0.4807 0.098 Uiso 1 1 calc R
C13 C 0.9112(5) 0.3165(7) 0.44043(17) 0.0930(15) Uani 1 1 d .
H13A H 0.9372 0.4325 0.4503 0.140 Uiso 1 1 calc R
H13B H 0.9340 0.3013 0.4065 0.140 Uiso 1 1 calc R
H13C H 0.9898 0.2411 0.4613 0.140 Uiso 1 1 calc R
C14 C 0.6641(7) 0.0940(6) 0.43093(19) 0.1010(17) Uani 1 1 d .
H14A H 0.5360 0.0720 0.4342 0.152 Uiso 1 1 calc R
H14B H 0.7403 0.0181 0.4522 0.152 Uiso 1 1 calc R
H14C H 0.6869 0.0760 0.3971 0.152 Uiso 1 1 calc R
C15 C 0.5698(5) 0.2760(5) 0.24930(15) 0.0595(10) Uani 1 1 d .
O2 O 0.5532(5) 0.2074(4) 0.20942(11) 0.0873(9) Uani 1 1 d .
O3 O 0.5297(4) 0.1948(3) 0.28840(11) 0.0725(8) Uani 1 1 d D
H30 H 0.689(6) 0.725(6) 0.3737(17) 0.069(18) Uiso 1 1 d .
H300 H 0.554(7) 0.262(6) 0.3161(13) 0.13(2) Uiso 1 1 d D
C16 C 0.1402(8) 0.8748(9) 0.4126(2) 0.127(2) Uani 1 1 d .
H16A H 0.1126 0.8013 0.4391 0.190 Uiso 1 1 calc R
H16B H 0.0367 0.9487 0.4033 0.190 Uiso 1 1 calc R
H16C H 0.2477 0.9422 0.4233 0.190 Uiso 1 1 calc R
O5 O 0.1724(8) 0.7829(5) 0.37458(13) 0.156(2) Uani 1 1 d .
C17 C 0.2151(8) 0.8628(6) 0.33152(16) 0.0954(15) Uani 1 1 d .
H17A H 0.3403 0.9077 0.3366 0.143 Uiso 1 1 calc R
H17B H 0.1309 0.9574 0.3236 0.143 Uiso 1 1 calc R
C18 C 0.1994(5) 0.7395(5) 0.28985(14) 0.0598(10) Uani 1 1 d .
C19 C 0.2439(5) 0.7855(5) 0.24327(14) 0.0609(10) Uani 1 1 d .
H19 H 0.2843 0.8965 0.2388 0.073 Uiso 1 1 calc R
N4 N 0.2322(4) 0.6807(4) 0.20472(11) 0.0564(8) Uani 1 1 d .
C20 C 0.1739(4) 0.5202(5) 0.21072(13) 0.0517(9) Uani 1 1 d .
C21 C 0.1233(5) 0.4599(5) 0.25653(14) 0.0523(9) Uani 1 1 d .
C22 C 0.1408(5) 0.5747(5) 0.29529(14) 0.0582(10) Uani 1 1 d .
H22 H 0.1120 0.5392 0.3262 0.070 Uiso 1 1 calc R
C23 C 0.1762(5) 0.4215(5) 0.16508(14) 0.0571(10) Uani 1 1 d .
N5 N 0.1022(5) 0.2731(5) 0.15663(13) 0.0750(10) Uani 1 1 d .
N6 N 0.2606(5) 0.4851(5) 0.12635(12) 0.0662(9) Uani 1 1 d .
C24 C 0.2512(6) 0.3637(7) 0.08926(17) 0.0779(13) Uani 1 1 d .
O8 O 0.3228(4) 0.3776(5) 0.05093(11) 0.1034(11) Uani 1 1 d .
C25 C 0.1385(6) 0.2175(6) 0.10676(17) 0.0808(13) Uani 1 1 d .
C26 C 0.2559(9) 0.0561(7) 0.1108(2) 0.131(2) Uani 1 1 d .
H26A H 0.1849 -0.0363 0.1222 0.196 Uiso 1 1 calc R
H26B H 0.3642 0.0745 0.1340 0.196 Uiso 1 1 calc R
H26C H 0.2928 0.0283 0.0789 0.196 Uiso 1 1 calc R
C27 C -0.0500(8) 0.1903(9) 0.0751(2) 0.122(2) Uani 1 1 d .
H27 H -0.1172 0.1032 0.0918 0.182 Uiso 1 1 calc R
C28 C -0.1633(8) 0.3482(11) 0.0732(2) 0.157(3) Uani 1 1 d .
H28A H -0.1745 0.3866 0.1063 0.236 Uiso 1 1 calc R
H28B H -0.2843 0.3251 0.0564 0.236 Uiso 1 1 calc R
H28C H -0.1045 0.4352 0.0555 0.236 Uiso 1 1 calc R
C29 C -0.0325(10) 0.1280(11) 0.0259(2) 0.180(3) Uani 1 1 d .
H29A H 0.0393 0.0249 0.0281 0.269 Uiso 1 1 calc R
H29B H 0.0282 0.2124 0.0078 0.269 Uiso 1 1 calc R
H29C H -0.1534 0.1051 0.0091 0.269 Uiso 1 1 calc R
C30 C 0.0516(5) 0.2854(6) 0.27105(19) 0.0680(11) Uani 1 1 d .
O6 O 0.0249(5) 0.2622(4) 0.31296(13) 0.1016(11) Uani 1 1 d .
O7 O 0.0214(4) 0.1668(4) 0.23849(14) 0.0864(9) Uani 1 1 d .
H60 H 0.326(5) 0.580(5) 0.1293(12) 0.049(11) Uiso 1 1 d .
H700 H 0.048(4) 0.189(4) 0.2068(12) 0.038(9) Uiso 1 1 d .

loop_
_atom_site_aniso_label
_atom_site_aniso_U_11
_atom_site_aniso_U_22
_atom_site_aniso_U_33
_atom_site_aniso_U_23
_atom_site_aniso_U_13
_atom_site_aniso_U_12
C1 0.140(5) 0.138(5) 0.059(3) 0.035(3) 0.022(3) 0.019(4)
O1 0.095(2) 0.112(3) 0.0548(17) 0.0232(17) 0.0135(15) -0.0008(19)
C2 0.078(3) 0.104(3) 0.069(3) 0.030(3) 0.009(2) 0.000(3)
C3 0.045(2) 0.056(3) 0.068(3) 0.022(2) 0.0107(18) 0.0040(18)
C4 0.056(2) 0.054(2) 0.080(3) 0.018(2) 0.012(2) 0.0007(19)
N1 0.0574(19) 0.048(2) 0.067(2) 0.0115(15) 0.0112(16) -0.0026(15)
C5 0.0377(19) 0.046(2) 0.053(2) 0.0072(18) 0.0086(16) 0.0006(16)
C6 0.0396(19) 0.046(2) 0.056(2) 0.0052(18) 0.0018(16) 0.0062(16)
C7 0.046(2) 0.068(3) 0.056(2) 0.009(2) 0.0057(17) 0.0120(19)
C8 0.045(2) 0.045(2) 0.055(2) -0.0020(19) 0.0087(17) -0.0011(17)
N2 0.0481(17) 0.0486(18) 0.0527(18) 0.0056(15) 0.0083(13) -0.0053(14)
N3 0.121(4) 0.048(2) 0.064(3) 0.001(2) 0.019(2) -0.016(2)
C9 0.111(4) 0.068(3) 0.061(3) -0.007(3) 0.022(3) 0.001(3)
O4 0.230(4) 0.083(2) 0.065(2) -0.017(2) 0.033(2) -0.024(3)
C10 0.060(2) 0.061(2) 0.053(2) 0.0039(19) 0.0150(18) -0.001(2)
C11 0.064(3) 0.118(4) 0.082(3) 0.025(3) 0.025(2) 0.015(3)
C12 0.066(3) 0.077(3) 0.053(2) 0.010(2) 0.0096(19) 0.004(2)
C13 0.059(3) 0.118(4) 0.101(3) 0.015(3) 0.005(2) 0.013(3)
C14 0.115(4) 0.068(3) 0.121(4) 0.027(3) 0.018(3) 0.006(3)
C15 0.058(2) 0.057(2) 0.060(3) -0.004(2) -0.004(2) 0.006(2)
O2 0.127(3) 0.065(2) 0.0676(19) -0.0096(17) 0.0008(17) -0.0038(18)
O3 0.103(2) 0.0490(16) 0.0651(18) 0.0028(16) 0.0073(16) -0.0200(15)
C16 0.139(5) 0.132(5) 0.118(4) -0.026(4) 0.049(4) 0.002(4)
O5 0.324(6) 0.088(3) 0.059(2) 0.003(2) 0.031(3) 0.038(3)
C17 0.154(5) 0.062(3) 0.070(3) -0.007(3) 0.010(3) 0.020(3)
C18 0.066(2) 0.051(3) 0.063(3) 0.001(2) 0.009(2) 0.0152(19)
C19 0.058(2) 0.047(2) 0.078(3) 0.007(2) 0.008(2) 0.0035(19)
N4 0.0530(18) 0.0486(19) 0.068(2) 0.0002(17) 0.0094(15) 0.0017(16)
C20 0.040(2) 0.048(2) 0.066(2) -0.001(2) 0.0029(18) 0.0075(17)
C21 0.0394(19) 0.052(2) 0.066(2) 0.008(2) 0.0083(18) 0.0061(17)
C22 0.059(2) 0.058(3) 0.059(3) 0.009(2) 0.0143(19) 0.021(2)
C23 0.047(2) 0.065(3) 0.059(2) -0.004(2) 0.0019(18) 0.008(2)
N5 0.077(2) 0.066(2) 0.080(3) -0.019(2) 0.0003(19) -0.004(2)
N6 0.065(2) 0.074(3) 0.059(2) -0.006(2) 0.0078(17) -0.003(2)
C24 0.061(3) 0.105(4) 0.066(3) -0.019(3) -0.003(2) 0.018(3)
O8 0.090(2) 0.151(3) 0.071(2) -0.022(2) 0.0156(17) 0.012(2)
C25 0.077(3) 0.079(3) 0.084(3) -0.023(3) 0.001(2) 0.000(3)
C26 0.164(6) 0.095(4) 0.131(5) -0.031(4) 0.006(4) 0.043(4)
C27 0.115(5) 0.150(6) 0.094(4) -0.055(4) -0.013(3) 0.014(4)
C28 0.100(4) 0.235(9) 0.125(5) -0.056(5) -0.036(4) 0.052(5)
C29 0.163(6) 0.228(9) 0.143(6) -0.087(6) -0.007(5) -0.003(6)
C30 0.058(2) 0.057(3) 0.090(3) -0.001(3) 0.015(2) 0.012(2)
O6 0.139(3) 0.076(2) 0.097(2) 0.0198(19) 0.047(2) -0.004(2)
O7 0.101(2) 0.065(2) 0.095(2) 0.004(2) 0.0182(18) -0.0171(18)

loop_
_atom_type_symbol
_atom_type_description
_atom_type_scat_dispersion_real
_atom_type_scat_dispersion_imag
_atom_type_scat_source
C C 0.0033 0.0016 'International Tables Vol C Tables 4.2.6.8 and 6.1.1.4'
H H 0.0000 0.0000 'International Tables Vol C Tables 4.2.6.8 and 6.1.1.4'
N N 0.0061 0.0033 'International Tables Vol C Tables 4.2.6.8 and 6.1.1.4'
O O 0.0106 0.0060 'International Tables Vol C Tables 4.2.6.8 and 6.1.1.4'

loop_
_geom_angle_atom_site_label_1
_geom_angle_atom_site_label_2
_geom_angle_atom_site_label_3
_geom_angle
C2 O1 C1 113.4(4)
O1 C2 C3 109.6(4)
C4 C3 C7 117.0(3)
C4 C3 C2 122.3(4)
C7 C3 C2 120.7(4)
N1 C4 C3 124.0(4)
C4 N1 C5 118.5(3)
N1 C5 C6 123.1(3)
N1 C5 C8 110.4(3)
C6 C5 C8 126.5(3)
C7 C6 C5 115.6(3)
C7 C6 C15 113.8(3)
C5 C6 C15 130.6(3)
C3 C7 C6 121.8(4)
N2 C8 N3 113.1(3)
N2 C8 C5 127.0(3)
N3 C8 C5 119.8(3)
C8 N2 C10 108.2(3)
C9 N3 C8 109.8(4)
O4 C9 N3 126.3(4)
O4 C9 C10 128.3(4)
N3 C9 C10 105.4(4)
N2 C10 C9 103.5(3)
N2 C10 C11 108.3(3)
C9 C10 C11 108.3(4)
N2 C10 C12 112.0(3)
C9 C10 C12 111.6(3)
C11 C10 C12 112.7(3)
C14 C12 C13 111.1(4)
C14 C12 C10 111.9(3)
C13 C12 C10 111.1(3)
O2 C15 O3 120.5(4)
O2 C15 C6 118.8(4)
O3 C15 C6 120.7(4)
C16 O5 C17 119.5(5)
O5 C17 C18 110.0(4)
C22 C18 C19 116.7(4)
C22 C18 C17 122.0(4)
C19 C18 C17 121.3(4)
N4 C19 C18 123.8(4)
C19 N4 C20 118.6(3)
N4 C20 C21 122.4(3)
N4 C20 C23 111.1(3)
C21 C20 C23 126.5(3)
C22 C21 C20 116.2(3)
C22 C21 C30 113.1(4)
C20 C21 C30 130.8(4)
C18 C22 C21 122.3(4)
N5 C23 N6 113.9(4)
N5 C23 C20 125.7(4)
N6 C23 C20 120.4(4)
C23 N5 C25 108.4(4)
C23 N6 C24 108.5(4)
O8 C24 N6 124.7(5)
O8 C24 C25 129.2(5)
N6 C24 C25 106.1(4)
N5 C25 C24 102.9(3)
N5 C25 C26 109.6(4)
C24 C25 C26 109.5(4)
N5 C25 C27 108.2(4)
C24 C25 C27 113.9(4)
C26 C25 C27 112.3(4)
C29 C27 C28 110.9(6)
C29 C27 C25 113.4(5)
C28 C27 C25 110.9(5)
O6 C30 O7 120.9(4)
O6 C30 C21 118.6(4)
O7 C30 C21 120.4(4)

loop_
_geom_bond_atom_site_label_1
_geom_bond_atom_site_label_2
_geom_bond_distance
C1 O1 1.435(4)
O1 C2 1.392(5)
C2 C3 1.503(5)
C3 C4 1.373(5)
C3 C7 1.389(5)
C4 N1 1.324(4)
N1 C5 1.349(4)
C5 C6 1.406(5)
C5 C8 1.466(5)
C6 C7 1.395(5)
C6 C15 1.526(5)
C8 N2 1.281(4)
C8 N3 1.377(5)
N2 C10 1.480(4)
N3 C9 1.366(6)
C9 O4 1.206(5)
C9 C10 1.507(6)
C10 C11 1.531(5)
C10 C12 1.532(5)
C12 C14 1.509(6)
C12 C13 1.517(6)
C15 O2 1.201(4)
C15 O3 1.297(4)
C16 O5 1.299(6)
O5 C17 1.390(6)
C17 C18 1.481(5)
C18 C22 1.373(5)
C18 C19 1.386(5)
C19 N4 1.325(4)
N4 C20 1.343(5)
C20 C21 1.415(5)
C20 C23 1.461(5)
C21 C22 1.378(5)
C21 C30 1.531(6)
C23 N5 1.291(5)
C23 N6 1.368(5)
N5 C25 1.472(5)
N6 C24 1.381(5)
C24 O8 1.218(5)
C24 C25 1.515(6)
C25 C26 1.523(7)
C25 C27 1.547(7)
C27 C29 1.438(7)
C27 C28 1.484(8)
C30 O6 1.188(5)
C30 O7 1.283(5)
